data_4313259
loop_
_publ_author_name
'Heidi Boerzel'
'Margery Koeckert'
'Weiming Bu'
'Bernhard Spingler'
'Stephen J. Lippard'

_publ_section_title
;
 Zinc-Bound Thiolate-Disulfide Exchange: A Strategy for Inhibiting
 Metallo-\b-lactamases
;
_journal_name_full 'Inorganic Chemistry'
_journal_page_first 1604
_journal_page_last 1615
_journal_paper_doi 10.1021/ic025624f
_journal_volume 42
_journal_year 2003
_chemical_formula_sum 'C38 H34 B Cl2 F3 N6 S Zn'
_chemical_formula_weight 810.85
_chemical_name_systematic
;
  ?
;
_space_group_IT_number 15
_symmetry_cell_setting monoclinic
_symmetry_space_group_name_Hall '-C 2yc'
_symmetry_space_group_name_H-M 'C 1 2/c 1'
_atom_sites_solution_hydrogens geom
_atom_sites_solution_primary direct
_atom_sites_solution_secondary difmap
_audit_creation_method SHELXL-97
_cell_angle_alpha 90
_cell_angle_beta 121.096(12)
_cell_angle_gamma 90
_cell_formula_units_Z 8
_cell_length_a 30.11(2)
_cell_length_b 11.604(8)
_cell_length_c 25.342(18)
_cell_measurement_temperature 193(2)
_cell_volume 7582(9)
_computing_cell_refinement 'Bruker SMART'
_computing_data_collection 'Bruker SMART'
_computing_data_reduction 'Bruker SHELXTL'
_computing_molecular_graphics 'Bruker SHELXTL'
_computing_publication_material 'Bruker SHELXTL'
_computing_structure_refinement 'SHELXL-97 (Sheldrick, 1997)'
_computing_structure_solution 'SHELXS-97 (Sheldrick, 1990)'
_diffrn_ambient_temperature 193(2)
_diffrn_measured_fraction_theta_full 0.920
_diffrn_measured_fraction_theta_max 0.920
_diffrn_radiation_monochromator graphite
_diffrn_radiation_source 'fine-focus sealed tube'
_diffrn_radiation_type MoK\a
_diffrn_radiation_wavelength 0.71073
_diffrn_reflns_av_R_equivalents 0.0306
_diffrn_reflns_av_sigmaI/netI 0.0383
_diffrn_reflns_limit_h_max 38
_diffrn_reflns_limit_h_min -38
_diffrn_reflns_limit_k_max 15
_diffrn_reflns_limit_k_min -10
_diffrn_reflns_limit_l_max 33
_diffrn_reflns_limit_l_min -32
_diffrn_reflns_number 23141
_diffrn_reflns_theta_full 28.33
_diffrn_reflns_theta_max 28.33
_diffrn_reflns_theta_min 1.58
_exptl_absorpt_coefficient_mu 0.895
_exptl_absorpt_correction_T_max 1.0000
_exptl_absorpt_correction_T_min 0.8329
_exptl_absorpt_correction_type SADABS
_exptl_crystal_colour colorless
_exptl_crystal_density_diffrn 1.421
_exptl_crystal_density_method 'not measured'
_exptl_crystal_description block
_exptl_crystal_F_000 3328
_exptl_crystal_size_max 0.3
_exptl_crystal_size_mid 0.2
_exptl_crystal_size_min 0.2
_refine_diff_density_max 0.909
_refine_diff_density_min -0.779
_refine_diff_density_rms 0.122
_refine_ls_extinction_method none
_refine_ls_goodness_of_fit_ref 1.068
_refine_ls_hydrogen_treatment mixed
_refine_ls_matrix_type full
_refine_ls_number_parameters 602
_refine_ls_number_reflns 8702
_refine_ls_number_restraints 0
_refine_ls_restrained_S_all 1.068
_refine_ls_R_factor_all 0.0609
_refine_ls_R_factor_gt 0.0409
_refine_ls_shift/su_max 0.001
_refine_ls_shift/su_mean 0.000
_refine_ls_structure_factor_coef Fsqd
_refine_ls_weighting_details 'calc w=1/[\s^2^(Fo^2^)+(0.0634P)^2^+3.5492P] where P=(Fo^2^+2Fc^2^)/3'
_refine_ls_weighting_scheme calc
_refine_ls_wR_factor_gt 0.1027
_refine_ls_wR_factor_ref 0.1155
_reflns_number_gt 6699
_reflns_number_total 8702
_reflns_threshold_expression >2sigma(I)
_cod_data_source_file ic025624f_5.cif
_cod_data_source_block 9
_cod_depositor_comments
;
The following automatic conversions were performed:

'_symmetry_cell_setting' value 'Monoclinic' changed to 'monoclinic'
according to the built-in table from CIF Core dictionary named
'cif_core.dic' version 2.4.1 from 2010-06-29.

Automatic conversion script
Id: cif_fix_values 1646 2011-03-28 12:23:43Z adriana 
;
_cod_database_code 4313259

loop_
_symmetry_equiv_pos_as_xyz
'x, y, z'
'-x, y, -z+1/2'
'x+1/2, y+1/2, z'
'-x+1/2, y+1/2, -z+1/2'
'-x, -y, -z'
'x, -y, z-1/2'
'-x+1/2, -y+1/2, -z'
'x+1/2, -y+1/2, z-1/2'

loop_
_atom_site_label
_atom_site_type_symbol
_atom_site_fract_x
_atom_site_fract_y
_atom_site_fract_z
_atom_site_U_iso_or_equiv
_atom_site_adp_type
_atom_site_occupancy
_atom_site_symmetry_multiplicity
_atom_site_calc_flag
_atom_site_refinement_flags
_atom_site_disorder_assembly
_atom_site_disorder_group
Zn1 Zn 0.208817(10) 0.97719(2) 0.362376(11) 0.02407(9) Uani 1 1 d . . .
S1 S 0.22668(2) 0.94673(5) 0.28799(3) 0.02963(14) Uani 1 1 d . . .
B1 B 0.18024(11) 1.0300(2) 0.45768(12) 0.0275(5) Uani 1 1 d . . .
H1 H 0.1712(9) 1.052(2) 0.4945(11) 0.023(6) Uiso 1 1 d . . .
N11 N 0.18531(7) 0.85443(16) 0.40163(8) 0.0251(4) Uani 1 1 d . . .
N12 N 0.17602(7) 0.89873(17) 0.44544(8) 0.0266(4) Uani 1 1 d . . .
N21 N 0.25927(7) 1.04618(17) 0.44625(9) 0.0274(4) Uani 1 1 d . . .
N22 N 0.23661(7) 1.06785(17) 0.48057(8) 0.0275(4) Uani 1 1 d . . .
N31 N 0.15190(7) 1.09273(17) 0.34897(8) 0.0257(4) Uani 1 1 d . . .
N32 N 0.14283(7) 1.09308(16) 0.39702(8) 0.0254(4) Uani 1 1 d . . .
C11 C 0.17651(9) 0.7405(2) 0.39972(10) 0.0275(5) Uani 1 1 d . . .
C12 C 0.16156(11) 0.7123(2) 0.44173(12) 0.0363(6) Uani 1 1 d . . .
H12 H 0.1533(12) 0.640(3) 0.4504(14) 0.051(9) Uiso 1 1 d . . .
C13 C 0.16181(10) 0.8143(2) 0.47014(11) 0.0331(5) Uani 1 1 d . . .
C14 C 0.14825(15) 0.8344(3) 0.51846(15) 0.0467(7) Uani 1 1 d . . .
H14A H 0.1732(13) 0.874(3) 0.5513(15) 0.051(9) Uiso 1 1 d . . .
H14B H 0.1164(15) 0.883(4) 0.5032(17) 0.078(12) Uiso 1 1 d . . .
H14C H 0.1445(13) 0.766(3) 0.5334(16) 0.066(11) Uiso 1 1 d . . .
C15 C 0.17995(9) 0.6625(2) 0.35628(11) 0.0289(5) Uani 1 1 d . . .
C16 C 0.21849(10) 0.6740(2) 0.34147(12) 0.0330(5) Uani 1 1 d . . .
H16 H 0.2437(10) 0.733(2) 0.3602(11) 0.029(7) Uiso 1 1 d . . .
C17 C 0.21948(12) 0.6008(2) 0.29869(13) 0.0393(6) Uani 1 1 d . . .
H17 H 0.2463(12) 0.612(3) 0.2857(14) 0.051(8) Uiso 1 1 d . . .
C18 C 0.18303(12) 0.5155(2) 0.27117(13) 0.0428(6) Uani 1 1 d . . .
H18 H 0.1832(12) 0.462(3) 0.2393(14) 0.048(8) Uiso 1 1 d . . .
C19 C 0.14504(12) 0.5020(2) 0.28603(14) 0.0442(7) Uani 1 1 d . . .
H19 H 0.1218(14) 0.438(3) 0.2700(16) 0.068(11) Uiso 1 1 d . . .
C20 C 0.14367(10) 0.5750(2) 0.32848(13) 0.0365(6) Uani 1 1 d . . .
H20 H 0.1153(11) 0.567(2) 0.3363(12) 0.036(7) Uiso 1 1 d . . .
C21 C 0.30941(9) 1.0744(2) 0.48122(10) 0.0287(5) Uani 1 1 d . . .
C22 C 0.31920(10) 1.1140(2) 0.53829(11) 0.0331(5) Uani 1 1 d . . .
H22 H 0.3496(11) 1.141(2) 0.5703(13) 0.037(7) Uiso 1 1 d . . .
C23 C 0.27266(9) 1.1097(2) 0.53629(10) 0.0297(5) Uani 1 1 d . . .
C24 C 0.25998(13) 1.1452(3) 0.58361(12) 0.0388(6) Uani 1 1 d . . .
H24A H 0.2514(12) 1.083(3) 0.5985(14) 0.049(9) Uiso 1 1 d . . .
H24B H 0.2901(14) 1.187(3) 0.6132(17) 0.070(11) Uiso 1 1 d . . .
H24C H 0.2312(12) 1.198(3) 0.5678(14) 0.049(9) Uiso 1 1 d . . .
C25 C 0.34586(9) 1.0646(2) 0.45901(12) 0.0339(5) Uani 1 1 d . . .
C26 C 0.39432(12) 1.0152(3) 0.49574(18) 0.0553(9) Uani 1 1 d . . .
H26 H 0.4034(13) 0.988(3) 0.5337(17) 0.055(10) Uiso 1 1 d . . .
C27 C 0.42865(14) 1.0046(4) 0.4744(2) 0.0739(12) Uani 1 1 d . . .
H27 H 0.4589(16) 0.964(3) 0.4997(19) 0.078(12) Uiso 1 1 d . . .
C28 C 0.41522(15) 1.0460(4) 0.4176(2) 0.0683(11) Uani 1 1 d . . .
H28 H 0.4415(16) 1.035(4) 0.4033(19) 0.090(14) Uiso 1 1 d . . .
C29 C 0.36768(13) 1.0978(3) 0.38091(16) 0.0545(8) Uani 1 1 d . . .
H29 H 0.3586(13) 1.126(3) 0.3405(16) 0.060(10) Uiso 1 1 d . . .
C30 C 0.33290(11) 1.1057(3) 0.40120(13) 0.0418(6) Uani 1 1 d . . .
H30 H 0.2995(12) 1.138(3) 0.3741(14) 0.045(8) Uiso 1 1 d . . .
C31 C 0.11433(9) 1.15632(19) 0.30375(10) 0.0257(5) Uani 1 1 d . . .
C32 C 0.08068(10) 1.1964(2) 0.32237(11) 0.0300(5) Uani 1 1 d . . .
H32 H 0.0531(11) 1.240(3) 0.3011(14) 0.045(8) Uiso 1 1 d . . .
C33 C 0.09959(9) 1.1545(2) 0.38114(11) 0.0283(5) Uani 1 1 d . . .
C34 C 0.07932(11) 1.1721(3) 0.42337(13) 0.0364(6) Uani 1 1 d . . .
H34A H 0.1055(12) 1.195(3) 0.4621(15) 0.043(8) Uiso 1 1 d . . .
H34B H 0.0498(13) 1.226(3) 0.4041(15) 0.057(9) Uiso 1 1 d . . .
H34C H 0.0653(12) 1.100(3) 0.4264(14) 0.054(9) Uiso 1 1 d . . .
C35 C 0.11350(9) 1.1817(2) 0.24634(11) 0.0286(5) Uani 1 1 d . . .
C36 C 0.15829(10) 1.2085(2) 0.24601(12) 0.0323(5) Uani 1 1 d . . .
H36 H 0.1895(10) 1.205(2) 0.2810(12) 0.030(7) Uiso 1 1 d . . .
C37 C 0.15582(12) 1.2390(2) 0.19160(14) 0.0403(6) Uani 1 1 d . . .
H37 H 0.1843(11) 1.254(3) 0.1927(13) 0.042(8) Uiso 1 1 d . . .
C38 C 0.10916(13) 1.2422(3) 0.13766(14) 0.0527(8) Uani 1 1 d . . .
H38 H 0.1079(12) 1.266(3) 0.1028(15) 0.054(9) Uiso 1 1 d . . .
C39 C 0.06455(13) 1.2160(4) 0.13700(14) 0.0655(11) Uani 1 1 d . . .
H39 H 0.0324(14) 1.225(3) 0.0995(16) 0.067(11) Uiso 1 1 d . . .
C40 C 0.06621(11) 1.1856(3) 0.19087(13) 0.0473(7) Uani 1 1 d . . .
H40 H 0.0347(13) 1.159(3) 0.1908(14) 0.057(9) Uiso 1 1 d . . .
C41 C 0.16542(9) 0.9098(2) 0.22420(11) 0.0295(5) Uani 1 1 d . . .
C42 C 0.12479(10) 0.8661(3) 0.22927(12) 0.0379(6) Uani 1 1 d . . .
H42 H 0.1308(10) 0.851(2) 0.2684(13) 0.037(7) Uiso 1 1 d . . .
C43 C 0.07742(11) 0.8404(3) 0.17743(13) 0.0439(7) Uani 1 1 d . . .
H43 H 0.0500(11) 0.807(2) 0.1829(12) 0.039(7) Uiso 1 1 d . . .
C44 C 0.06948(12) 0.8592(3) 0.11960(13) 0.0456(7) Uani 1 1 d . . .
C45 C 0.10938(15) 0.9016(3) 0.11361(14) 0.0597(9) Uani 1 1 d . . .
H45 H 0.1040(14) 0.916(3) 0.0767(17) 0.065(10) Uiso 1 1 d . . .
C46 C 0.15693(14) 0.9262(3) 0.16523(13) 0.0496(8) Uani 1 1 d . . .
H46 H 0.1853(14) 0.957(3) 0.1614(17) 0.073(11) Uiso 1 1 d . . .
C47 C 0.01761(15) 0.8375(3) 0.06423(15) 0.0677(10) Uani 1 1 d . . .
F1 F -0.00726(9) 0.7491(2) 0.07126(11) 0.0939(8) Uani 1 1 d . . .
F2 F 0.01994(11) 0.8106(3) 0.01488(10) 0.1153(10) Uani 1 1 d . . .
F3 F -0.01421(9) 0.9267(2) 0.04860(12) 0.1073(10) Uani 1 1 d . . .
Cl1S Cl 0.04672(3) 0.86356(9) 0.31107(4) 0.0644(2) Uani 1 1 d . . .
C1S C 0.0000 0.9456(5) 0.2500 0.0785(18) Uani 1 2 d S . .
H1S H 0.0171(19) 0.994(4) 0.229(2) 0.107(16) Uiso 1 1 d . . .
Cl2S Cl 0.00751(9) 1.4877(2) 0.31042(18) 0.2461(18) Uani 1 1 d . . .
C2S C 0.0000 1.5736(7) 0.2500 0.302(12) Uani 1 2 d S . .

loop_
_atom_site_aniso_label
_atom_site_aniso_U_11
_atom_site_aniso_U_22
_atom_site_aniso_U_33
_atom_site_aniso_U_23
_atom_site_aniso_U_13
_atom_site_aniso_U_12
Zn1 0.02553(14) 0.02622(14) 0.02189(13) -0.00178(10) 0.01325(11) -0.00168(10)
S1 0.0322(3) 0.0342(3) 0.0291(3) -0.0026(2) 0.0206(3) -0.0021(2)
B1 0.0320(14) 0.0290(13) 0.0243(12) -0.0010(10) 0.0165(11) -0.0008(11)
N11 0.0288(10) 0.0255(9) 0.0236(9) -0.0005(7) 0.0153(8) -0.0007(8)
N12 0.0322(10) 0.0292(10) 0.0221(9) -0.0008(8) 0.0168(8) -0.0007(8)
N21 0.0274(10) 0.0296(10) 0.0247(10) -0.0018(8) 0.0131(8) -0.0030(8)
N22 0.0312(10) 0.0285(10) 0.0232(9) -0.0028(8) 0.0142(8) -0.0008(8)
N31 0.0283(10) 0.0284(10) 0.0222(9) -0.0018(7) 0.0143(8) -0.0005(8)
N32 0.0274(10) 0.0284(10) 0.0221(9) -0.0025(7) 0.0141(8) -0.0006(8)
C11 0.0273(12) 0.0268(11) 0.0287(12) 0.0022(9) 0.0147(10) 0.0007(9)
C12 0.0467(16) 0.0300(13) 0.0409(14) 0.0034(11) 0.0287(13) -0.0033(11)
C13 0.0372(14) 0.0365(13) 0.0299(12) 0.0037(10) 0.0203(11) -0.0008(11)
C14 0.065(2) 0.0480(18) 0.0443(17) 0.0040(14) 0.0409(17) -0.0029(16)
C15 0.0310(12) 0.0239(11) 0.0311(12) 0.0026(9) 0.0155(10) 0.0028(9)
C16 0.0359(14) 0.0260(12) 0.0399(14) 0.0007(10) 0.0215(12) 0.0002(10)
C17 0.0531(16) 0.0298(13) 0.0484(16) 0.0034(11) 0.0358(14) 0.0051(12)
C18 0.0584(18) 0.0334(14) 0.0386(15) -0.0006(11) 0.0264(14) 0.0065(13)
C19 0.0464(16) 0.0301(14) 0.0488(17) -0.0076(12) 0.0195(14) -0.0045(12)
C20 0.0350(14) 0.0302(13) 0.0449(15) -0.0024(11) 0.0210(12) -0.0023(11)
C21 0.0275(12) 0.0235(11) 0.0273(11) 0.0033(9) 0.0085(10) -0.0026(9)
C22 0.0330(13) 0.0286(12) 0.0253(12) 0.0007(9) 0.0062(10) -0.0067(10)
C23 0.0378(13) 0.0225(11) 0.0213(11) 0.0002(8) 0.0099(10) -0.0029(10)
C24 0.0510(17) 0.0358(14) 0.0241(12) -0.0038(11) 0.0153(13) -0.0014(13)
C25 0.0290(12) 0.0283(12) 0.0403(14) -0.0030(10) 0.0151(11) -0.0096(10)
C26 0.0319(15) 0.060(2) 0.068(2) 0.0210(17) 0.0217(15) -0.0021(13)
C27 0.0366(18) 0.076(3) 0.113(4) 0.022(2) 0.041(2) 0.0046(17)
C28 0.053(2) 0.075(3) 0.097(3) -0.010(2) 0.052(2) -0.0153(18)
C29 0.0535(19) 0.068(2) 0.0499(18) -0.0162(16) 0.0323(16) -0.0233(16)
C30 0.0369(15) 0.0492(16) 0.0370(14) -0.0047(12) 0.0175(12) -0.0113(13)
C31 0.0251(11) 0.0252(11) 0.0230(11) -0.0012(8) 0.0097(9) -0.0037(9)
C32 0.0271(12) 0.0302(12) 0.0308(12) -0.0003(10) 0.0135(10) 0.0007(10)
C33 0.0251(11) 0.0280(12) 0.0317(12) -0.0040(9) 0.0146(10) -0.0029(9)
C34 0.0325(14) 0.0464(16) 0.0357(14) -0.0024(12) 0.0215(12) 0.0025(12)
C35 0.0327(12) 0.0260(11) 0.0264(11) -0.0011(9) 0.0148(10) 0.0003(9)
C36 0.0342(14) 0.0277(12) 0.0344(13) -0.0005(10) 0.0174(12) -0.0008(10)
C37 0.0478(17) 0.0365(14) 0.0526(17) 0.0036(12) 0.0372(15) 0.0022(12)
C38 0.061(2) 0.071(2) 0.0352(15) 0.0132(14) 0.0315(15) 0.0113(16)
C39 0.0463(19) 0.118(3) 0.0277(15) 0.0133(17) 0.0155(15) 0.0078(19)
C40 0.0338(15) 0.075(2) 0.0305(14) 0.0072(13) 0.0149(12) -0.0025(14)
C41 0.0369(13) 0.0261(11) 0.0273(11) -0.0034(9) 0.0180(10) -0.0003(10)
C42 0.0351(14) 0.0507(16) 0.0284(13) -0.0009(11) 0.0167(11) -0.0013(12)
C43 0.0342(14) 0.0542(18) 0.0380(15) -0.0066(13) 0.0150(12) -0.0008(13)
C44 0.0488(16) 0.0402(15) 0.0319(14) -0.0060(11) 0.0094(13) 0.0014(13)
C45 0.081(2) 0.066(2) 0.0240(14) -0.0060(13) 0.0213(16) -0.0180(18)
C46 0.064(2) 0.0556(18) 0.0329(14) -0.0086(13) 0.0275(15) -0.0219(16)
C47 0.065(2) 0.066(2) 0.0424(18) -0.0111(16) 0.0066(17) 0.0016(19)
F1 0.0704(15) 0.0902(17) 0.0678(14) -0.0134(13) -0.0022(12) -0.0277(13)
F2 0.0958(18) 0.177(3) 0.0337(11) -0.0327(15) 0.0052(12) -0.0094(19)
F3 0.0670(15) 0.0855(17) 0.0947(18) -0.0064(14) -0.0112(13) 0.0215(13)
Cl1S 0.0426(4) 0.0758(6) 0.0603(5) 0.0004(4) 0.0163(4) -0.0017(4)
C1S 0.067(4) 0.048(3) 0.082(4) 0.000 0.011(3) 0.000
Cl2S 0.1063(15) 0.1464(19) 0.399(4) -0.036(2) 0.069(2) 0.0157(14)
C2S 0.070(5) 0.036(4) 0.49(2) 0.000 -0.072(9) 0.000

loop_
_atom_type_symbol
_atom_type_description
_atom_type_scat_dispersion_real
_atom_type_scat_dispersion_imag
_atom_type_scat_source
C C 0.0033 0.0016 'International Tables Vol C Tables 4.2.6.8 and 6.1.1.4'
H H 0.0000 0.0000 'International Tables Vol C Tables 4.2.6.8 and 6.1.1.4'
N N 0.0061 0.0033 'International Tables Vol C Tables 4.2.6.8 and 6.1.1.4'
F F 0.0171 0.0103 'International Tables Vol C Tables 4.2.6.8 and 6.1.1.4'
S S 0.1246 0.1234 'International Tables Vol C Tables 4.2.6.8 and 6.1.1.4'
Zn Zn 0.2839 1.4301 'International Tables Vol C Tables 4.2.6.8 and 6.1.1.4'
B B 0.0013 0.0007 'International Tables Vol C Tables 4.2.6.8 and 6.1.1.4'
Cl Cl 0.1484 0.1585 'International Tables Vol C Tables 4.2.6.8 and 6.1.1.4'

loop_
_geom_angle_atom_site_label_1
_geom_angle_atom_site_label_2
_geom_angle_atom_site_label_3
_geom_angle
_geom_angle_site_symmetry_1
_geom_angle_site_symmetry_3
_geom_angle_publ_flag
N21 Zn1 N11 91.44(9) . . ?
N21 Zn1 N31 91.43(8) . . ?
N11 Zn1 N31 93.76(9) . . ?
N21 Zn1 S1 124.59(8) . . ?
N11 Zn1 S1 126.07(6) . . ?
N31 Zn1 S1 120.31(6) . . ?
C41 S1 Zn1 102.55(10) . . ?
N32 B1 N22 109.54(19) . . ?
N32 B1 N12 108.98(19) . . ?
N22 B1 N12 108.37(19) . . ?
C11 N11 N12 106.12(18) . . ?
C11 N11 Zn1 140.62(16) . . ?
N12 N11 Zn1 113.24(14) . . ?
C13 N12 N11 110.44(19) . . ?
C13 N12 B1 129.53(19) . . ?
N11 N12 B1 119.96(18) . . ?
C21 N21 N22 107.11(19) . . ?
C21 N21 Zn1 140.13(17) . . ?
N22 N21 Zn1 112.69(15) . . ?
C23 N22 N21 109.5(2) . . ?
C23 N22 B1 128.9(2) . . ?
N21 N22 B1 121.11(18) . . ?
C31 N31 N32 106.78(18) . . ?
C31 N31 Zn1 139.57(15) . . ?
N32 N31 Zn1 112.55(14) . . ?
C33 N32 N31 109.80(18) . . ?
C33 N32 B1 130.00(19) . . ?
N31 N32 B1 120.20(18) . . ?
N11 C11 C12 109.8(2) . . ?
N11 C11 C15 122.9(2) . . ?
C12 C11 C15 127.2(2) . . ?
C13 C12 C11 106.3(2) . . ?
N12 C13 C12 107.3(2) . . ?
N12 C13 C14 123.7(2) . . ?
C12 C13 C14 129.0(2) . . ?
C20 C15 C16 118.6(2) . . ?
C20 C15 C11 119.3(2) . . ?
C16 C15 C11 122.1(2) . . ?
C17 C16 C15 120.4(2) . . ?
C18 C17 C16 120.3(3) . . ?
C17 C18 C19 120.0(3) . . ?
C18 C19 C20 120.1(3) . . ?
C15 C20 C19 120.7(3) . . ?
N21 C21 C22 109.2(2) . . ?
N21 C21 C25 122.4(2) . . ?
C22 C21 C25 128.4(2) . . ?
C23 C22 C21 106.5(2) . . ?
N22 C23 C22 107.7(2) . . ?
N22 C23 C24 122.6(2) . . ?
C22 C23 C24 129.7(2) . . ?
C26 C25 C30 118.3(3) . . ?
C26 C25 C21 120.6(3) . . ?
C30 C25 C21 121.1(2) . . ?
C25 C26 C27 120.6(4) . . ?
C28 C27 C26 120.1(4) . . ?
C27 C28 C29 120.2(3) . . ?
C28 C29 C30 119.9(3) . . ?
C29 C30 C25 120.8(3) . . ?
N31 C31 C32 109.4(2) . . ?
N31 C31 C35 122.1(2) . . ?
C32 C31 C35 128.4(2) . . ?
C33 C32 C31 106.3(2) . . ?
N32 C33 C32 107.7(2) . . ?
N32 C33 C34 123.1(2) . . ?
C32 C33 C34 129.2(2) . . ?
C36 C35 C40 118.5(2) . . ?
C36 C35 C31 122.0(2) . . ?
C40 C35 C31 119.4(2) . . ?
C35 C36 C37 120.6(3) . . ?
C38 C37 C36 120.1(3) . . ?
C37 C38 C39 120.2(3) . . ?
C38 C39 C40 120.6(3) . . ?
C39 C40 C35 120.0(3) . . ?
C42 C41 C46 117.8(2) . . ?
C42 C41 S1 123.84(19) . . ?
C46 C41 S1 118.4(2) . . ?
C43 C42 C41 121.1(3) . . ?
C44 C43 C42 120.3(3) . . ?
C43 C44 C45 119.5(3) . . ?
C43 C44 C47 119.9(3) . . ?
C45 C44 C47 120.5(3) . . ?
C44 C45 C46 120.4(3) . . ?
C45 C46 C41 120.9(3) . . ?
F3 C47 F2 106.6(3) . . ?
F3 C47 F1 105.7(4) . . ?
F2 C47 F1 104.5(3) . . ?
F3 C47 C44 113.3(3) . . ?
F2 C47 C44 112.9(3) . . ?
F1 C47 C44 113.1(3) . . ?
Cl1S C1S Cl1S 113.7(3) 2 . ?
Cl2S C2S Cl2S 110.2(5) 2 . ?

loop_
_geom_bond_atom_site_label_1
_geom_bond_atom_site_label_2
_geom_bond_distance
_geom_bond_site_symmetry_2
_geom_bond_publ_flag
Zn1 N21 2.032(2) . ?
Zn1 N11 2.061(2) . ?
Zn1 N31 2.061(2) . ?
Zn1 S1 2.2395(15) . ?
S1 C41 1.766(3) . ?
B1 N32 1.542(3) . ?
B1 N22 1.547(3) . ?
B1 N12 1.547(3) . ?
N11 C11 1.344(3) . ?
N11 N12 1.377(3) . ?
N12 C13 1.345(3) . ?
N21 C21 1.338(3) . ?
N21 N22 1.378(3) . ?
N22 C23 1.351(3) . ?
N31 C31 1.341(3) . ?
N31 N32 1.379(3) . ?
N32 C33 1.350(3) . ?
C11 C12 1.392(3) . ?
C11 C15 1.470(3) . ?
C12 C13 1.383(4) . ?
C13 C14 1.496(4) . ?
C15 C20 1.388(4) . ?
C15 C16 1.398(4) . ?
C16 C17 1.390(4) . ?
C17 C18 1.371(4) . ?
C18 C19 1.385(4) . ?
C19 C20 1.386(4) . ?
C21 C22 1.396(4) . ?
C21 C25 1.474(4) . ?
C22 C23 1.377(4) . ?
C23 C24 1.492(4) . ?
C25 C26 1.386(4) . ?
C25 C30 1.391(4) . ?
C26 C27 1.398(5) . ?
C27 C28 1.366(6) . ?
C28 C29 1.378(5) . ?
C29 C30 1.388(4) . ?
C31 C32 1.400(3) . ?
C31 C35 1.472(3) . ?
C32 C33 1.379(3) . ?
C33 C34 1.495(3) . ?
C35 C36 1.388(4) . ?
C35 C40 1.392(4) . ?
C36 C37 1.388(4) . ?
C37 C38 1.364(4) . ?
C38 C39 1.369(5) . ?
C39 C40 1.386(4) . ?
C41 C42 1.390(4) . ?
C41 C46 1.393(4) . ?
C42 C43 1.383(4) . ?
C43 C44 1.375(4) . ?
C44 C45 1.377(5) . ?
C44 C47 1.486(4) . ?
C45 C46 1.381(5) . ?
C47 F3 1.324(4) . ?
C47 F2 1.326(5) . ?
C47 F1 1.336(5) . ?
Cl1S C1S 1.741(3) . ?
C1S Cl1S 1.741(3) 2 ?
Cl2S C2S 1.741(5) . ?
C2S Cl2S 1.741(5) 2 ?
